data_4505999
loop_
_publ_author_name
'Niu, Dan'
'Yang, Jin'
'Guo, Jiao'
'Kan, Wei-Qiu'
'Song, Shu-Yan'
'Du, Peng'
'Ma, Jian-Fang'

_publ_section_title
;
 Syntheses, Structures, and Photoluminescent Properties of 12 New
 Metal--Organic Frameworks Constructed by a Flexible Dicarboxylate and
 Various N-Donor Ligands
;
_journal_issue 5
_journal_name_full 'Crystal Growth &amp; Design'
_journal_page_first 2397
_journal_paper_doi 10.1021/cg3000526
_journal_volume 12
_journal_year 2012
_chemical_formula_moiety 'C25 H20 Cd N3 O5'
_chemical_formula_sum 'C25 H20 Cd N3 O5'
_chemical_formula_weight 554.84
_chemical_name_systematic
;
 ?
;
_space_group_IT_number 14
_symmetry_cell_setting monoclinic
_symmetry_space_group_name_Hall '-P 2ybc'
_symmetry_space_group_name_H-M 'P 1 21/c 1'
_atom_sites_solution_hydrogens geom
_atom_sites_solution_primary direct
_atom_sites_solution_secondary difmap
_audit_creation_method SHELXL-97
_cell_angle_alpha 90
_cell_angle_beta 90.829(3)
_cell_angle_gamma 90
_cell_formula_units_Z 4
_cell_length_a 22.0506(8)
_cell_length_b 13.8182(5)
_cell_length_c 7.1851(3)
_cell_measurement_reflns_used 2543
_cell_measurement_temperature 293(2)
_cell_measurement_theta_max 29.1762
_cell_measurement_theta_min 2.9423
_cell_volume 2189.07(14)
_computing_cell_refinement CrysAlis
_computing_data_collection 'CrysAlis (Oxford Diffraction, 2006)'
_computing_data_reduction CrysAlis
_computing_structure_refinement 'SHELXL-97 (Sheldrick, 1997)'
_computing_structure_solution 'SHELXS-97 (Sheldrick, 1997)'
_diffrn_ambient_temperature 293(2)
_diffrn_detector_area_resol_mean 10.0
_diffrn_measured_fraction_theta_full 0.997
_diffrn_measured_fraction_theta_max 0.848
_diffrn_measurement_device_type 'Oxford Diffraction Gemini R Ultra'
_diffrn_measurement_method '\w scan'
_diffrn_radiation_monochromator graphite
_diffrn_radiation_source 'fine-focus sealed tube'
_diffrn_radiation_type MoK\a
_diffrn_radiation_wavelength 0.71073
_diffrn_reflns_av_R_equivalents 0.0428
_diffrn_reflns_av_sigmaI/netI 0.0772
_diffrn_reflns_limit_h_max 23
_diffrn_reflns_limit_h_min -28
_diffrn_reflns_limit_k_max 14
_diffrn_reflns_limit_k_min -18
_diffrn_reflns_limit_l_max 9
_diffrn_reflns_limit_l_min -8
_diffrn_reflns_number 9407
_diffrn_reflns_theta_full 25.00
_diffrn_reflns_theta_max 29.24
_diffrn_reflns_theta_min 2.95
_exptl_absorpt_coefficient_mu 1.042
_exptl_absorpt_correction_T_max 0.8510
_exptl_absorpt_correction_T_min 0.8187
_exptl_absorpt_correction_type multi-scan
_exptl_crystal_colour colorless
_exptl_crystal_density_diffrn 1.684
_exptl_crystal_density_method 'not measured'
_exptl_crystal_description block
_exptl_crystal_F_000 1116
_exptl_crystal_size_max 0.20
_exptl_crystal_size_mid 0.18
_exptl_crystal_size_min 0.16
_refine_diff_density_max 0.911
_refine_diff_density_min -0.446
_refine_diff_density_rms 0.099
_refine_ls_extinction_method none
_refine_ls_goodness_of_fit_ref 1.029
_refine_ls_hydrogen_treatment constr
_refine_ls_matrix_type full
_refine_ls_number_parameters 307
_refine_ls_number_reflns 5047
_refine_ls_number_restraints 0
_refine_ls_restrained_S_all 1.029
_refine_ls_R_factor_all 0.0836
_refine_ls_R_factor_gt 0.0504
_refine_ls_shift/su_max 0.001
_refine_ls_shift/su_mean 0.000
_refine_ls_structure_factor_coef Fsqd
_refine_ls_weighting_details 'calc w=1/[\s^2^(Fo^2^)+(0.0297P)^2^+0.0000P] where P=(Fo^2^+2Fc^2^)/3'
_refine_ls_weighting_scheme calc
_refine_ls_wR_factor_gt 0.0832
_refine_ls_wR_factor_ref 0.0950
_reflns_number_gt 3621
_reflns_number_total 5047
_reflns_threshold_expression >2\s(I)
_cod_data_source_file cg3000526_si_002.cif
_cod_data_source_block Compound-9
_cod_original_sg_symbol_Hall -p2ybc
_cod_original_sg_symbol_H-M P2(1)/c
_cod_database_code 4505999

loop_
_symmetry_equiv_pos_as_xyz
'x, y, z'
'-x, y+1/2, -z+1/2'
'-x, -y, -z'
'x, -y-1/2, z-1/2'

loop_
_atom_site_label
_atom_site_type_symbol
_atom_site_fract_x
_atom_site_fract_y
_atom_site_fract_z
_atom_site_U_iso_or_equiv
_atom_site_adp_type
_atom_site_occupancy
_atom_site_symmetry_multiplicity
_atom_site_calc_flag
_atom_site_refinement_flags
Cd1 Cd 0.259435(13) 0.67841(2) 0.30771(4) 0.02988(10) Uani 1 1 d .
C1 C 0.19705(19) 0.5197(3) 0.4105(5) 0.0316(9) Uani 1 1 d .
C2 C 0.15839(18) 0.4393(3) 0.4911(5) 0.0294(9) Uani 1 1 d .
C3 C 0.0993(2) 0.4316(3) 0.4260(5) 0.0376(10) Uani 1 1 d .
H3 H 0.0864 0.4714 0.3287 0.045 Uiso 1 1 calc R
C4 C 0.0586(2) 0.3666(3) 0.5014(6) 0.0399(10) Uani 1 1 d .
H4 H 0.0190 0.3626 0.4558 0.048 Uiso 1 1 calc R
C5 C 0.0780(2) 0.3084(3) 0.6444(6) 0.0422(11) Uani 1 1 d .
H5 H 0.0512 0.2647 0.6975 0.051 Uiso 1 1 calc R
C6 C 0.13703(19) 0.3141(3) 0.7103(6) 0.0370(10) Uani 1 1 d .
H6 H 0.1495 0.2735 0.8067 0.044 Uiso 1 1 calc R
C7 C 0.17842(19) 0.3793(3) 0.6359(5) 0.0312(9) Uani 1 1 d .
C8 C 0.24212(19) 0.3779(3) 0.7043(5) 0.0338(9) Uani 1 1 d .
C9 C 0.2881(2) 0.3550(3) 0.5822(6) 0.0439(11) Uani 1 1 d .
H9 H 0.2788 0.3425 0.4578 0.053 Uiso 1 1 calc R
C10 C 0.3474(2) 0.3507(3) 0.6440(6) 0.0492(12) Uani 1 1 d .
H10 H 0.3775 0.3344 0.5603 0.059 Uiso 1 1 calc R
C11 C 0.36344(19) 0.3699(3) 0.8263(6) 0.0363(10) Uani 1 1 d .
C12 C 0.3184(2) 0.3935(3) 0.9481(6) 0.0420(11) Uani 1 1 d .
H12 H 0.3283 0.4076 1.0714 0.050 Uiso 1 1 calc R
C13 C 0.25799(19) 0.3964(3) 0.8881(6) 0.0390(10) Uani 1 1 d .
H13 H 0.2279 0.4110 0.9729 0.047 Uiso 1 1 calc R
C14 C 0.42947(19) 0.3663(3) 0.8779(6) 0.0411(11) Uani 1 1 d .
H14A H 0.4466 0.3061 0.8336 0.049 Uiso 1 1 calc R
H14B H 0.4503 0.4191 0.8171 0.049 Uiso 1 1 calc R
C15 C 0.49846(19) 0.3749(3) 1.1312(5) 0.0349(10) Uani 1 1 d .
C16 C 0.5090(2) 0.3922(3) 1.3199(5) 0.0401(11) Uani 1 1 d .
H16 H 0.4764 0.4028 1.3982 0.048 Uiso 1 1 calc R
C17 C 0.5671(2) 0.3937(3) 1.3914(5) 0.0428(11) Uani 1 1 d .
H17 H 0.5735 0.4060 1.5173 0.051 Uiso 1 1 calc R
C18 C 0.61637(19) 0.3770(3) 1.2767(5) 0.0357(10) Uani 1 1 d .
H18 H 0.6557 0.3770 1.3251 0.043 Uiso 1 1 calc R
C19 C 0.60552(18) 0.3605(3) 1.0890(5) 0.0306(9) Uani 1 1 d .
C20 C 0.54748(18) 0.3601(3) 1.0156(5) 0.0332(9) Uani 1 1 d .
H20 H 0.5411 0.3499 0.8888 0.040 Uiso 1 1 calc R
C21 C 0.65654(18) 0.3438(3) 0.9585(5) 0.0300(9) Uani 1 1 d .
C22 C 0.1169(2) 0.7312(3) 0.2693(6) 0.0443(11) Uani 1 1 d .
H22 H 0.1092 0.6675 0.2347 0.053 Uiso 1 1 calc R
C23 C 0.16372(19) 0.8556(3) 0.3468(5) 0.0331(9) Uani 1 1 d .
H23 H 0.1940 0.8999 0.3774 0.040 Uiso 1 1 calc R
C24 C 0.0744(2) 0.9661(3) 0.3821(6) 0.0439(11) Uani 1 1 d .
H24A H 0.0654 0.9984 0.2650 0.053 Uiso 1 1 calc R
H24B H 0.1013 1.0077 0.4543 0.053 Uiso 1 1 calc R
C25 C 0.01633(18) 0.9516(3) 0.4867(5) 0.0347(9) Uani 1 1 d .
H25A H 0.0253 0.9230 0.6072 0.042 Uiso 1 1 calc R
H25B H -0.0099 0.9075 0.4180 0.042 Uiso 1 1 calc R
N1 N 0.17343(15) 0.7651(2) 0.2999(4) 0.0332(8) Uani 1 1 d .
N2 N 0.10528(16) 0.8751(2) 0.3448(4) 0.0342(8) Uani 1 1 d .
N3 N 0.07354(17) 0.7949(3) 0.2919(5) 0.0501(10) Uani 1 1 d .
O1 O 0.23168(13) 0.5665(2) 0.5185(4) 0.0386(7) Uani 1 1 d .
O2 O 0.19124(13) 0.5392(2) 0.2416(4) 0.0424(7) Uani 1 1 d .
O3 O 0.43911(13) 0.3732(2) 1.0722(4) 0.0478(8) Uani 1 1 d .
O4 O 0.64969(13) 0.3680(2) 0.7924(4) 0.0396(7) Uani 1 1 d .
O5 O 0.70627(12) 0.30523(18) 1.0130(4) 0.0351(7) Uani 1 1 d .

loop_
_atom_site_aniso_label
_atom_site_aniso_U_11
_atom_site_aniso_U_22
_atom_site_aniso_U_33
_atom_site_aniso_U_23
_atom_site_aniso_U_13
_atom_site_aniso_U_12
Cd1 0.02558(16) 0.02883(16) 0.03529(17) -0.00061(14) 0.00277(11) 0.00062(14)
C1 0.035(2) 0.030(2) 0.031(2) 0.0023(19) 0.0048(18) 0.0054(19)
C2 0.033(2) 0.027(2) 0.0287(19) -0.0026(18) 0.0011(17) 0.0016(18)
C3 0.040(3) 0.040(2) 0.033(2) 0.0029(19) -0.0066(18) 0.001(2)
C4 0.030(2) 0.043(3) 0.047(2) -0.007(2) -0.0061(19) -0.004(2)
C5 0.041(3) 0.037(3) 0.048(2) 0.003(2) 0.004(2) -0.015(2)
C6 0.038(3) 0.032(2) 0.041(2) 0.013(2) -0.0016(19) -0.001(2)
C7 0.031(2) 0.029(2) 0.034(2) -0.0021(18) -0.0001(17) 0.0007(18)
C8 0.034(2) 0.027(2) 0.041(2) 0.0042(19) 0.0004(18) 0.0019(19)
C9 0.034(3) 0.052(3) 0.045(2) -0.007(2) -0.004(2) 0.002(2)
C10 0.031(3) 0.059(3) 0.058(3) -0.012(3) 0.003(2) 0.008(2)
C11 0.030(2) 0.029(2) 0.050(3) 0.002(2) 0.000(2) 0.0011(19)
C12 0.037(3) 0.047(3) 0.041(2) 0.000(2) -0.006(2) 0.003(2)
C13 0.028(2) 0.047(3) 0.042(2) 0.004(2) 0.0015(19) 0.006(2)
C14 0.031(3) 0.043(3) 0.050(3) 0.006(2) 0.000(2) 0.004(2)
C15 0.029(2) 0.033(2) 0.043(2) 0.002(2) -0.0023(19) 0.0001(19)
C16 0.036(3) 0.046(3) 0.038(2) 0.003(2) 0.011(2) 0.006(2)
C17 0.048(3) 0.050(3) 0.030(2) 0.000(2) 0.001(2) 0.006(2)
C18 0.028(2) 0.037(2) 0.042(2) 0.002(2) -0.0051(18) 0.0057(19)
C19 0.032(2) 0.028(2) 0.032(2) 0.0014(18) -0.0005(17) 0.0049(18)
C20 0.032(2) 0.037(2) 0.030(2) -0.0006(19) 0.0000(17) 0.0032(19)
C21 0.025(2) 0.027(2) 0.038(2) -0.0031(19) 0.0016(17) 0.0002(17)
C22 0.032(3) 0.040(3) 0.061(3) -0.023(2) -0.006(2) 0.003(2)
C23 0.029(2) 0.034(2) 0.036(2) 0.0039(19) 0.0007(17) -0.0030(19)
C24 0.042(3) 0.033(2) 0.057(3) 0.004(2) 0.011(2) 0.012(2)
C25 0.030(2) 0.034(2) 0.041(2) 0.000(2) -0.0007(18) 0.0071(19)
N1 0.029(2) 0.0301(19) 0.0409(18) -0.0066(16) -0.0009(15) 0.0065(15)
N2 0.031(2) 0.0336(19) 0.0386(18) -0.0008(16) 0.0028(15) 0.0050(16)
N3 0.032(2) 0.049(2) 0.069(3) -0.018(2) -0.0072(19) 0.0054(19)
O1 0.0429(19) 0.0368(16) 0.0359(15) 0.0007(13) -0.0037(13) -0.0081(14)
O2 0.050(2) 0.0430(17) 0.0342(15) 0.0043(14) 0.0040(14) -0.0065(15)
O3 0.0270(18) 0.070(2) 0.0468(17) 0.0002(17) -0.0012(13) -0.0010(16)
O4 0.0319(17) 0.0527(18) 0.0344(15) 0.0035(14) 0.0018(12) 0.0093(14)
O5 0.0226(15) 0.0363(16) 0.0464(16) 0.0073(13) 0.0018(12) 0.0041(13)

loop_
_atom_type_symbol
_atom_type_description
_atom_type_scat_dispersion_real
_atom_type_scat_dispersion_imag
_atom_type_scat_source
C C 0.0033 0.0016 'International Tables Vol C Tables 4.2.6.8 and 6.1.1.4'
H H 0.0000 0.0000 'International Tables Vol C Tables 4.2.6.8 and 6.1.1.4'
N N 0.0061 0.0033 'International Tables Vol C Tables 4.2.6.8 and 6.1.1.4'
O O 0.0106 0.0060 'International Tables Vol C Tables 4.2.6.8 and 6.1.1.4'
Cd Cd -0.8075 1.2024 'International Tables Vol C Tables 4.2.6.8 and 6.1.1.4'

loop_
_geom_angle_atom_site_label_1
_geom_angle_atom_site_label_2
_geom_angle_atom_site_label_3
_geom_angle
_geom_angle_site_symmetry_1
_geom_angle_site_symmetry_3
O4 Cd1 N1 155.18(11) 3_666 .
O4 Cd1 O1 105.84(10) 3_666 .
N1 Cd1 O1 98.37(11) . .
O4 Cd1 O5 96.31(10) 3_666 2_656
N1 Cd1 O5 82.98(11) . 2_656
O1 Cd1 O5 103.71(10) . 2_656
O4 Cd1 O5 55.38(9) 3_666 3_666
N1 Cd1 O5 101.53(10) . 3_666
O1 Cd1 O5 141.85(9) . 3_666
O5 Cd1 O5 110.74(7) 2_656 3_666
O4 Cd1 O2 105.05(10) 3_666 .
N1 Cd1 O2 84.25(11) . .
O1 Cd1 O2 55.09(9) . .
O5 Cd1 O2 153.12(9) 2_656 .
O5 Cd1 O2 94.93(9) 3_666 .
O4 Cd1 C1 108.58(11) 3_666 .
N1 Cd1 C1 90.38(12) . .
O1 Cd1 C1 27.65(10) . .
O5 Cd1 C1 129.18(10) 2_656 .
O5 Cd1 C1 119.93(10) 3_666 .
O2 Cd1 C1 27.48(10) . .
O4 Cd1 C21 27.23(11) 3_666 3_666
N1 Cd1 C21 129.17(12) . 3_666
O1 Cd1 C21 126.41(11) . 3_666
O5 Cd1 C21 105.09(10) 2_656 3_666
O5 Cd1 C21 28.16(10) 3_666 3_666
O2 Cd1 C21 101.32(10) . 3_666
C1 Cd1 C21 117.37(11) . 3_666
O2 C1 O1 122.8(4) . .
O2 C1 C2 118.5(4) . .
O1 C1 C2 118.6(3) . .
O2 C1 Cd1 66.7(2) . .
O1 C1 Cd1 56.27(19) . .
C2 C1 Cd1 171.7(2) . .
C3 C2 C7 119.5(4) . .
C3 C2 C1 117.3(4) . .
C7 C2 C1 123.0(4) . .
C2 C3 C4 122.0(4) . .
C2 C3 H3 119.0 . .
C4 C3 H3 119.0 . .
C5 C4 C3 118.5(4) . .
C5 C4 H4 120.7 . .
C3 C4 H4 120.7 . .
C4 C5 C6 120.4(4) . .
C4 C5 H5 119.8 . .
C6 C5 H5 119.8 . .
C5 C6 C7 121.6(4) . .
C5 C6 H6 119.2 . .
C7 C6 H6 119.2 . .
C6 C7 C2 117.9(4) . .
C6 C7 C8 119.2(4) . .
C2 C7 C8 122.9(3) . .
C13 C8 C9 117.9(4) . .
C13 C8 C7 122.6(4) . .
C9 C8 C7 119.5(4) . .
C10 C9 C8 120.4(4) . .
C10 C9 H9 119.8 . .
C8 C9 H9 119.8 . .
C9 C10 C11 121.9(4) . .
C9 C10 H10 119.1 . .
C11 C10 H10 119.1 . .
C12 C11 C10 118.3(4) . .
C12 C11 C14 124.0(4) . .
C10 C11 C14 117.7(4) . .
C11 C12 C13 120.4(4) . .
C11 C12 H12 119.8 . .
C13 C12 H12 119.8 . .
C8 C13 C12 121.1(4) . .
C8 C13 H13 119.5 . .
C12 C13 H13 119.5 . .
O3 C14 C11 112.0(3) . .
O3 C14 H14A 109.2 . .
C11 C14 H14A 109.2 . .
O3 C14 H14B 109.2 . .
C11 C14 H14B 109.2 . .
H14A C14 H14B 107.9 . .
O3 C15 C20 124.1(4) . .
O3 C15 C16 116.7(4) . .
C20 C15 C16 119.2(4) . .
C17 C16 C15 120.5(4) . .
C17 C16 H16 119.7 . .
C15 C16 H16 119.7 . .
C16 C17 C18 120.6(4) . .
C16 C17 H17 119.7 . .
C18 C17 H17 119.7 . .
C19 C18 C17 118.5(4) . .
C19 C18 H18 120.7 . .
C17 C18 H18 120.7 . .
C20 C19 C18 121.3(4) . .
C20 C19 C21 117.6(3) . .
C18 C19 C21 121.1(4) . .
C19 C20 C15 119.8(4) . .
C19 C20 H20 120.1 . .
C15 C20 H20 120.1 . .
O4 C21 O5 119.8(3) . .
O4 C21 C19 118.6(4) . .
O5 C21 C19 121.6(3) . .
O4 C21 Cd1 55.04(19) . 3_666
O5 C21 Cd1 64.80(19) . 3_666
C19 C21 Cd1 173.6(3) . 3_666
N3 C22 N1 114.9(4) . .
N3 C22 H22 122.5 . .
N1 C22 H22 122.5 . .
N1 C23 N2 110.8(4) . .
N1 C23 H23 124.6 . .
N2 C23 H23 124.6 . .
N2 C24 C25 112.3(3) . .
N2 C24 H24A 109.1 . .
C25 C24 H24A 109.1 . .
N2 C24 H24B 109.1 . .
C25 C24 H24B 109.1 . .
H24A C24 H24B 107.9 . .
C24 C25 C25 110.5(4) . 3_576
C24 C25 H25A 109.5 . .
C25 C25 H25A 109.5 3_576 .
C24 C25 H25B 109.5 . .
C25 C25 H25B 109.5 3_576 .
H25A C25 H25B 108.1 . .
C23 N1 C22 102.6(3) . .
C23 N1 Cd1 130.0(3) . .
C22 N1 Cd1 126.8(3) . .
C23 N2 N3 109.6(3) . .
C23 N2 C24 129.4(4) . .
N3 N2 C24 121.0(4) . .
C22 N3 N2 102.0(4) . .
C1 O1 Cd1 96.1(2) . .
C1 O2 Cd1 85.8(2) . .
C15 O3 C14 115.9(3) . .
C21 O4 Cd1 97.7(2) . 3_666
C21 O5 Cd1 139.9(2) . 2_646
C21 O5 Cd1 87.0(2) . 3_666
Cd1 O5 Cd1 119.68(11) 2_646 3_666

loop_
_geom_bond_atom_site_label_1
_geom_bond_atom_site_label_2
_geom_bond_distance
_geom_bond_site_symmetry_2
Cd1 O4 2.233(3) 3_666
Cd1 N1 2.243(3) .
Cd1 O1 2.256(3) .
Cd1 O5 2.297(3) 2_656
Cd1 O5 2.446(3) 3_666
Cd1 O2 2.484(3) .
Cd1 C1 2.697(4) .
Cd1 C21 2.700(4) 3_666
C1 O2 1.248(4) .
C1 O1 1.259(5) .
C1 C2 1.520(5) .
C2 C3 1.383(6) .
C2 C7 1.398(5) .
C3 C4 1.385(6) .
C3 H3 0.9300 .
C4 C5 1.368(6) .
C4 H4 0.9300 .
C5 C6 1.381(6) .
C5 H5 0.9300 .
C6 C7 1.394(5) .
C6 H6 0.9300 .
C7 C8 1.481(6) .
C8 C13 1.385(6) .
C8 C9 1.387(5) .
C9 C10 1.376(6) .
C9 H9 0.9300 .
C10 C11 1.377(6) .
C10 H10 0.9300 .
C11 C12 1.372(5) .
C11 C14 1.498(6) .
C12 C13 1.395(6) .
C12 H12 0.9300 .
C13 H13 0.9300 .
C14 O3 1.412(5) .
C14 H14A 0.9700 .
C14 H14B 0.9700 .
C15 O3 1.370(5) .
C15 C20 1.388(5) .
C15 C16 1.393(6) .
C16 C17 1.373(6) .
C16 H16 0.9300 .
C17 C18 1.392(6) .
C17 H17 0.9300 .
C18 C19 1.385(5) .
C18 H18 0.9300 .
C19 C20 1.377(5) .
C19 C21 1.493(5) .
C20 H20 0.9300 .
C21 O4 1.246(4) .
C21 O5 1.276(5) .
C21 Cd1 2.700(4) 3_666
C22 N3 1.311(5) .
C22 N1 1.347(5) .
C22 H22 0.9300 .
C23 N1 1.313(5) .
C23 N2 1.316(5) .
C23 H23 0.9300 .
C24 N2 1.456(5) .
C24 C25 1.508(5) .
C24 H24A 0.9700 .
C24 H24B 0.9700 .
C25 C25 1.532(7) 3_576
C25 H25A 0.9700 .
C25 H25B 0.9700 .
N2 N3 1.363(5) .
O4 Cd1 2.233(3) 3_666
O5 Cd1 2.297(3) 2_646
O5 Cd1 2.446(3) 3_666

loop_
_geom_torsion_atom_site_label_1
_geom_torsion_atom_site_label_2
_geom_torsion_atom_site_label_3
_geom_torsion_atom_site_label_4
_geom_torsion
_geom_torsion_site_symmetry_1
_geom_torsion_site_symmetry_4
O4 Cd1 C1 O2 -87.0(2) 3_666 .
N1 Cd1 C1 O2 76.7(2) . .
O1 Cd1 C1 O2 -175.8(4) . .
O5 Cd1 C1 O2 157.9(2) 2_656 .
O5 Cd1 C1 O2 -26.9(3) 3_666 .
C21 Cd1 C1 O2 -58.9(3) 3_666 .
O4 Cd1 C1 O1 88.8(2) 3_666 .
N1 Cd1 C1 O1 -107.5(2) . .
O5 Cd1 C1 O1 -26.3(3) 2_656 .
O5 Cd1 C1 O1 148.9(2) 3_666 .
O2 Cd1 C1 O1 175.8(4) . .
C21 Cd1 C1 O1 116.9(2) 3_666 .
O4 Cd1 C1 C2 143(2) 3_666 .
N1 Cd1 C1 C2 -54(2) . .
O1 Cd1 C1 C2 53.8(19) . .
O5 Cd1 C1 C2 28(2) 2_656 .
O5 Cd1 C1 C2 -157(2) 3_666 .
O2 Cd1 C1 C2 -130(2) . .
C21 Cd1 C1 C2 171(2) 3_666 .
O2 C1 C2 C3 -38.1(5) . .
O1 C1 C2 C3 139.0(4) . .
Cd1 C1 C2 C3 89(2) . .
O2 C1 C2 C7 147.1(4) . .
O1 C1 C2 C7 -35.8(5) . .
Cd1 C1 C2 C7 -86(2) . .
C7 C2 C3 C4 0.7(6) . .
C1 C2 C3 C4 -174.2(3) . .
C2 C3 C4 C5 -0.1(6) . .
C3 C4 C5 C6 -0.6(6) . .
C4 C5 C6 C7 0.7(6) . .
C5 C6 C7 C2 -0.1(6) . .
C5 C6 C7 C8 -176.2(4) . .
C3 C2 C7 C6 -0.6(5) . .
C1 C2 C7 C6 174.0(3) . .
C3 C2 C7 C8 175.4(4) . .
C1 C2 C7 C8 -9.9(5) . .
C6 C7 C8 C13 -61.5(5) . .
C2 C7 C8 C13 122.6(4) . .
C6 C7 C8 C9 116.9(4) . .
C2 C7 C8 C9 -59.0(5) . .
C13 C8 C9 C10 0.3(6) . .
C7 C8 C9 C10 -178.2(4) . .
C8 C9 C10 C11 -0.9(7) . .
C9 C10 C11 C12 0.3(7) . .
C9 C10 C11 C14 -178.1(4) . .
C10 C11 C12 C13 0.9(6) . .
C14 C11 C12 C13 179.2(4) . .
C9 C8 C13 C12 0.9(6) . .
C7 C8 C13 C12 179.3(4) . .
C11 C12 C13 C8 -1.5(7) . .
C12 C11 C14 O3 10.4(6) . .
C10 C11 C14 O3 -171.4(4) . .
O3 C15 C16 C17 179.1(4) . .
C20 C15 C16 C17 -0.6(6) . .
C15 C16 C17 C18 -0.7(7) . .
C16 C17 C18 C19 1.0(6) . .
C17 C18 C19 C20 -0.1(6) . .
C17 C18 C19 C21 179.0(4) . .
C18 C19 C20 C15 -1.1(6) . .
C21 C19 C20 C15 179.8(4) . .
O3 C15 C20 C19 -178.2(4) . .
C16 C15 C20 C19 1.5(6) . .
C20 C19 C21 O4 28.2(5) . .
C18 C19 C21 O4 -151.0(4) . .
C20 C19 C21 O5 -151.5(4) . .
C18 C19 C21 O5 29.4(6) . .
C20 C19 C21 Cd1 26(3) . 3_666
C18 C19 C21 Cd1 -153(2) . 3_666
N2 C24 C25 C25 -176.9(4) . 3_576
N2 C23 N1 C22 0.0(4) . .
N2 C23 N1 Cd1 -171.6(2) . .
N3 C22 N1 C23 0.8(5) . .
N3 C22 N1 Cd1 172.8(3) . .
O4 Cd1 N1 C23 -76.1(4) 3_666 .
O1 Cd1 N1 C23 116.7(3) . .
O5 Cd1 N1 C23 13.8(3) 2_656 .
O5 Cd1 N1 C23 -96.0(3) 3_666 .
O2 Cd1 N1 C23 170.1(3) . .
C1 Cd1 N1 C23 143.3(3) . .
C21 Cd1 N1 C23 -90.0(3) 3_666 .
O4 Cd1 N1 C22 114.1(4) 3_666 .
O1 Cd1 N1 C22 -53.2(3) . .
O5 Cd1 N1 C22 -156.1(3) 2_656 .
O5 Cd1 N1 C22 94.1(3) 3_666 .
O2 Cd1 N1 C22 0.2(3) . .
C1 Cd1 N1 C22 -26.6(3) . .
C21 Cd1 N1 C22 100.2(3) 3_666 .
N1 C23 N2 N3 -0.8(5) . .
N1 C23 N2 C24 -178.1(4) . .
C25 C24 N2 C23 -142.2(4) . .
C25 C24 N2 N3 40.7(5) . .
N1 C22 N3 N2 -1.2(5) . .
C23 N2 N3 C22 1.2(4) . .
C24 N2 N3 C22 178.8(4) . .
O2 C1 O1 Cd1 4.6(4) . .
C2 C1 O1 Cd1 -172.4(3) . .
O4 Cd1 O1 C1 -99.9(2) 3_666 .
N1 Cd1 O1 C1 74.6(2) . .
O5 Cd1 O1 C1 159.3(2) 2_656 .
O5 Cd1 O1 C1 -46.4(3) 3_666 .
O2 Cd1 O1 C1 -2.4(2) . .
C21 Cd1 O1 C1 -79.8(3) 3_666 .
O1 C1 O2 Cd1 -4.2(4) . .
C2 C1 O2 Cd1 172.8(3) . .
O4 Cd1 O2 C1 101.4(2) 3_666 .
N1 Cd1 O2 C1 -102.0(2) . .
O1 Cd1 O2 C1 2.4(2) . .
O5 Cd1 O2 C1 -40.1(4) 2_656 .
O5 Cd1 O2 C1 156.9(2) 3_666 .
C21 Cd1 O2 C1 129.1(2) 3_666 .
C20 C15 O3 C14 -7.1(6) . .
C16 C15 O3 C14 173.3(4) . .
C11 C14 O3 C15 -177.2(4) . .
O5 C21 O4 Cd1 -0.1(4) . 3_666
C19 C21 O4 Cd1 -179.7(3) . 3_666
O4 C21 O5 Cd1 -135.1(3) . 2_646
C19 C21 O5 Cd1 44.6(6) . 2_646
Cd1 C21 O5 Cd1 -135.2(3) 3_666 2_646
O4 C21 O5 Cd1 0.1(4) . 3_666
C19 C21 O5 Cd1 179.7(3) . 3_666
